data_4114773
loop_
_publ_author_name
'Susan E. Gibson'
'Hasim Ibrahim'
'Jonathan W. Steed'

_publ_section_title
;
 Intermolecular Interactions in (Arene)chromium Carbonyl Compounds:
 Prediction of Chiral Crystal Packing from Racemate Structure
;
_journal_name_full 'Journal of the American Chemical Society'
_journal_page_first 5109
_journal_page_last 5116
_journal_paper_doi 10.1021/ja012141m
_journal_volume 124
_journal_year 2002
_chemical_formula_sum 'C30 H32 Cl2 Cr O5'
_chemical_formula_weight 595.46
_chemical_name_systematic
; 
 ? 
;
_space_group_IT_number 76
_symmetry_cell_setting tetragonal
_symmetry_space_group_name_Hall 'P 4w'
_symmetry_space_group_name_H-M 'P 41'
_atom_sites_solution_hydrogens geom
_atom_sites_solution_primary direct
_atom_sites_solution_secondary difmap
_audit_creation_method SHELXL-97
_cell_angle_alpha 90.00
_cell_angle_beta 90.00
_cell_angle_gamma 90.00
_cell_formula_units_Z 8
_cell_length_a 19.7635(6)
_cell_length_b 19.7635(6)
_cell_length_c 15.1720(7)
_cell_measurement_temperature 120(2)
_cell_volume 5926.1(4)
_computing_cell_refinement DENZO-SMN
_computing_data_collection 'Nonius Collect'
_computing_data_reduction DENZO-SMN
_computing_molecular_graphics 'XSeed (Babrbour, 1999)'
_computing_structure_refinement 'SHELXL-97 (Sheldrick, 1997)'
_computing_structure_solution 'SHELXS-97 (Sheldrick, 1990)'
_diffrn_ambient_temperature 120(2)
_diffrn_measured_fraction_theta_full 0.998
_diffrn_measured_fraction_theta_max 0.998
_diffrn_measurement_device_type KappaCCD
_diffrn_measurement_method '1.2o phi&omega frames 55 s deg-1'
_diffrn_radiation_monochromator graphite
_diffrn_radiation_source 'fine-focus sealed tube'
_diffrn_radiation_type MoK\a
_diffrn_radiation_wavelength 0.71073
_diffrn_reflns_av_R_equivalents 0.1400
_diffrn_reflns_av_sigmaI/netI 0.1492
_diffrn_reflns_limit_h_max 24
_diffrn_reflns_limit_h_min -21
_diffrn_reflns_limit_k_max 24
_diffrn_reflns_limit_k_min -22
_diffrn_reflns_limit_l_max 17
_diffrn_reflns_limit_l_min -18
_diffrn_reflns_number 36245
_diffrn_reflns_theta_full 26.00
_diffrn_reflns_theta_max 26.00
_diffrn_reflns_theta_min 1.69
_diffrn_standards_decay_% 0
_exptl_absorpt_coefficient_mu 0.603
_exptl_absorpt_correction_T_max 0.9422
_exptl_absorpt_correction_T_min 0.8399
_exptl_absorpt_correction_type Scalepack
_exptl_absorpt_process_details 'Otwinowski & Minor, 1996'
_exptl_crystal_colour yellow
_exptl_crystal_density_diffrn 1.335
_exptl_crystal_description block
_exptl_crystal_F_000 2480
_exptl_crystal_size_max 0.30
_exptl_crystal_size_mid 0.15
_exptl_crystal_size_min 0.10
_refine_diff_density_max 0.538
_refine_diff_density_min -0.537
_refine_diff_density_rms 0.074
_refine_ls_abs_structure_details 'Flack H D (1983), Acta Cryst. A39, 876-881'
_refine_ls_abs_structure_Flack -0.04(2)
_refine_ls_extinction_coef 0.0003(2)
_refine_ls_extinction_expression Fc^*^=kFc[1+0.001xFc^2^\l^3^/sin(2\q)]^-1/4^
_refine_ls_extinction_method SHELXL
_refine_ls_goodness_of_fit_ref 1.018
_refine_ls_hydrogen_treatment mixed
_refine_ls_matrix_type full
_refine_ls_number_parameters 696
_refine_ls_number_reflns 11437
_refine_ls_number_restraints 1
_refine_ls_restrained_S_all 1.018
_refine_ls_R_factor_all 0.1224
_refine_ls_R_factor_gt 0.0663
_refine_ls_shift/su_max 0.002
_refine_ls_shift/su_mean 0.000
_refine_ls_structure_factor_coef Fsqd
_refine_ls_weighting_details 'calc w=1/[\s^2^(Fo^2^)+(0.0633P)^2^+1.5219P] where P=(Fo^2^+2Fc^2^)/3'
_refine_ls_weighting_scheme calc
_refine_ls_wR_factor_gt 0.1296
_refine_ls_wR_factor_ref 0.1495
_reflns_number_gt 7536
_reflns_number_total 11437
_reflns_threshold_expression >2sigma(I)
_cod_data_source_file ja012141m_2.cif
_cod_data_source_block hirest
_cod_database_code 4114773

loop_
_symmetry_equiv_pos_as_xyz
'x, y, z'
'-y, x, z+1/4'
'-x, -y, z+1/2'
'y, -x, z+3/4'

loop_
_atom_site_label
_atom_site_type_symbol
_atom_site_fract_x
_atom_site_fract_y
_atom_site_fract_z
_atom_site_U_iso_or_equiv
_atom_site_adp_type
_atom_site_occupancy
_atom_site_symmetry_multiplicity
_atom_site_calc_flag
_atom_site_refinement_flags
Cr1 Cr 0.98037(4) 0.27043(4) 0.21131(5) 0.0204(2) Uani 1 1 d .
Cr2 Cr 1.20914(4) 0.49646(4) 0.44031(6) 0.0257(2) Uani 1 1 d .
O2 O 0.99754(15) 0.31962(15) 0.4391(2) 0.0206(8) Uani 1 1 d .
O7 O 1.18292(15) 0.51278(16) 0.6769(2) 0.0205(8) Uani 1 1 d .
O5 O 1.10078(17) 0.34530(18) 0.2804(2) 0.0278(9) Uani 1 1 d .
O1 O 0.82663(16) 0.41382(16) 0.3285(2) 0.0234(8) Uani 1 1 d .
O6 O 1.08643(16) 0.33704(17) 0.5751(2) 0.0246(8) Uani 1 1 d .
O9 O 1.14649(19) 0.61687(18) 0.5272(3) 0.0313(9) Uani 1 1 d .
C5 C 0.8763(2) 0.3122(2) 0.2142(4) 0.0195(11) Uani 1 1 d .
H5 H 0.8591 0.3516 0.1860 0.023 Uiso 1 1 calc R
C13 C 0.7822(3) 0.2359(3) 0.5461(4) 0.0282(13) Uani 1 1 d .
H13 H 0.7416 0.2114 0.5359 0.034 Uiso 1 1 calc R
C6 C 0.8760(2) 0.2501(2) 0.1675(3) 0.0216(12) Uani 1 1 d .
H6 H 0.8600 0.2488 0.1085 0.026 Uiso 1 1 calc R
C18 C 1.0656(2) 0.1940(2) 0.4281(3) 0.0231(12) Uani 1 1 d .
H18 H 1.0825 0.2287 0.3909 0.028 Uiso 1 1 calc R
C4 C 0.9011(2) 0.3176(2) 0.3005(4) 0.0194(12) Uani 1 1 d .
C29 C 1.0526(3) 0.3163(2) 0.2574(3) 0.0220(12) Uani 1 1 d .
C7 C 0.8993(2) 0.1902(2) 0.2079(4) 0.0196(11) Uani 1 1 d .
C10 C 0.9557(2) 0.2606(2) 0.4361(4) 0.0203(11) Uani 1 1 d .
C20 C 1.0830(3) 0.0891(3) 0.5048(4) 0.0313(14) Uani 1 1 d .
H20 H 1.1118 0.0528 0.5213 0.038 Uiso 1 1 calc R
C30 C 1.1264(3) 0.2843(3) 0.6153(4) 0.0315(13) Uani 1 1 d .
H30A H 1.1700 0.2808 0.5848 0.047 Uiso 1 1 calc R
H30B H 1.1023 0.2411 0.6109 0.047 Uiso 1 1 calc R
H30C H 1.1342 0.2952 0.6775 0.047 Uiso 1 1 calc R
C19 C 1.1066(2) 0.1402(2) 0.4494(4) 0.0266(12) Uani 1 1 d .
H19 H 1.1513 0.1380 0.4264 0.032 Uiso 1 1 calc R
C27 C 1.0001(3) 0.3172(3) 0.1099(4) 0.0372(15) Uani 1 1 d .
C57 C 1.1704(3) 0.5693(3) 0.4965(4) 0.0268(13) Uani 1 1 d .
C38 C 1.2374(2) 0.4474(2) 0.5692(4) 0.0229(12) Uani 1 1 d .
C8 C 0.9257(2) 0.1965(2) 0.2949(3) 0.0184(12) Uani 1 1 d .
H8 H 0.9425 0.1571 0.3232 0.022 Uiso 1 1 calc R
C17 C 1.0000(2) 0.1984(2) 0.4598(4) 0.0203(11) Uani 1 1 d .
C23 C 0.8926(3) 0.1211(3) 0.1613(4) 0.0259(13) Uani 1 1 d .
C33 C 1.1772(2) 0.4147(2) 0.5370(4) 0.0210(12) Uani 1 1 d .
C31 C 1.1123(2) 0.4043(2) 0.5902(4) 0.0214(12) Uani 1 1 d .
H31 H 1.1229 0.4095 0.6543 0.026 Uiso 1 1 calc R
C1 C 0.7728(3) 0.3781(3) 0.3714(4) 0.0304(13) Uani 1 1 d .
H1A H 0.7709 0.3317 0.3490 0.046 Uiso 1 1 calc R
H1B H 0.7298 0.4010 0.3595 0.046 Uiso 1 1 calc R
H1C H 0.7810 0.3773 0.4351 0.046 Uiso 1 1 calc R
C48 C 1.3657(3) 0.6198(3) 0.6790(4) 0.0359(15) Uani 1 1 d .
H48 H 1.3692 0.6645 0.6562 0.043 Uiso 1 1 calc R
C51 C 1.3559(3) 0.4887(3) 0.7431(4) 0.0338(14) Uani 1 1 d .
H51 H 1.3536 0.4438 0.7650 0.041 Uiso 1 1 calc R
O10 O 1.1029(3) 0.5137(2) 0.3012(3) 0.0602(14) Uani 1 1 d .
C12 C 0.8354(3) 0.2326(2) 0.4851(4) 0.0256(13) Uani 1 1 d .
H12 H 0.8301 0.2064 0.4331 0.031 Uiso 1 1 calc R
C47 C 1.3111(3) 0.5789(3) 0.6557(4) 0.0329(14) Uani 1 1 d .
H47 H 1.2774 0.5962 0.6173 0.040 Uiso 1 1 calc R
C22 C 0.9758(2) 0.1460(3) 0.5129(4) 0.0278(13) Uani 1 1 d .
H22 H 0.9305 0.1474 0.5339 0.033 Uiso 1 1 calc R
C41 C 1.2737(2) 0.3497(2) 0.7035(4) 0.0284(13) Uani 1 1 d .
H41 H 1.2996 0.3484 0.6507 0.034 Uiso 1 1 calc R
C46 C 1.3052(2) 0.5131(2) 0.6877(4) 0.0233(12) Uani 1 1 d .
C52 C 1.3607(3) 0.4266(3) 0.3703(4) 0.0391(15) Uani 1 1 d .
C11 C 0.8960(2) 0.2672(2) 0.4998(3) 0.0187(11) Uani 1 1 d .
C40 C 1.2373(2) 0.4084(2) 0.7250(4) 0.0214(12) Uani 1 1 d .
O4 O 1.0827(2) 0.1684(2) 0.1557(3) 0.0518(13) Uani 1 1 d .
C26 C 0.8190(3) 0.0961(3) 0.1772(5) 0.0415(16) Uani 1 1 d .
H26A H 0.7874 0.1247 0.1443 0.062 Uiso 1 1 calc R
H26B H 0.8086 0.0985 0.2403 0.062 Uiso 1 1 calc R
H26C H 0.8148 0.0491 0.1571 0.062 Uiso 1 1 calc R
O8 O 1.2787(3) 0.6049(2) 0.3359(4) 0.0695(16) Uani 1 1 d .
C50 C 1.4097(3) 0.5302(3) 0.7663(4) 0.0385(16) Uani 1 1 d .
H50 H 1.4438 0.5133 0.8045 0.046 Uiso 1 1 calc R
C42 C 1.2722(3) 0.2938(3) 0.7583(5) 0.0405(17) Uani 1 1 d .
H42 H 1.2973 0.2546 0.7431 0.049 Uiso 1 1 calc R
C21 C 1.0172(3) 0.0921(3) 0.5353(4) 0.0347(15) Uani 1 1 d .
H21 H 1.0002 0.0569 0.5718 0.042 Uiso 1 1 calc R
C44 C 1.1976(3) 0.3529(3) 0.8571(4) 0.0361(15) Uani 1 1 d .
H44 H 1.1711 0.3539 0.9093 0.043 Uiso 1 1 calc R
C16 C 0.9013(3) 0.3064(3) 0.5759(4) 0.0304(14) Uani 1 1 d .
H16 H 0.9419 0.3308 0.5867 0.037 Uiso 1 1 calc R
C49 C 1.4144(3) 0.5954(3) 0.7350(4) 0.0370(15) Uani 1 1 d .
H49 H 1.4513 0.6233 0.7520 0.044 Uiso 1 1 calc R
C39 C 1.2413(2) 0.4709(2) 0.6655(3) 0.0194(11) Uani 1 1 d .
C2 C 0.8931(2) 0.3864(2) 0.3467(4) 0.0215(12) Uani 1 1 d .
H2 H 0.8979 0.3797 0.4118 0.026 Uiso 1 1 calc R
C45 C 1.2007(3) 0.4087(2) 0.8019(4) 0.0276(13) Uani 1 1 d .
H45 H 1.1766 0.4485 0.8178 0.033 Uiso 1 1 calc R
C34 C 1.1791(2) 0.3892(2) 0.4505(4) 0.0247(12) Uani 1 1 d .
H34 H 1.1397 0.3680 0.4275 0.030 Uiso 1 1 calc R
C32 C 1.0551(2) 0.4527(3) 0.5660(4) 0.0281(13) Uani 1 1 d .
H32A H 1.0465 0.4502 0.5025 0.042 Uiso 1 1 calc R
H32B H 1.0681 0.4990 0.5817 0.042 Uiso 1 1 calc R
H32C H 1.0141 0.4401 0.5983 0.042 Uiso 1 1 calc R
C24 C 0.9405(3) 0.0688(3) 0.1999(4) 0.0329(13) Uani 1 1 d .
H24A H 0.9345 0.0256 0.1692 0.049 Uiso 1 1 calc R
H24B H 0.9307 0.0628 0.2628 0.049 Uiso 1 1 calc R
H24C H 0.9873 0.0842 0.1927 0.049 Uiso 1 1 calc R
C43 C 1.2349(3) 0.2947(3) 0.8339(5) 0.0399(17) Uani 1 1 d .
H43 H 1.2340 0.2560 0.8710 0.048 Uiso 1 1 calc R
C3 C 0.9431(3) 0.4395(2) 0.3168(4) 0.0280(13) Uani 1 1 d .
H3A H 0.9422 0.4428 0.2524 0.042 Uiso 1 1 calc R
H3B H 0.9887 0.4268 0.3362 0.042 Uiso 1 1 calc R
H3C H 0.9309 0.4833 0.3425 0.042 Uiso 1 1 calc R
C35 C 1.2369(3) 0.3937(3) 0.3964(4) 0.0292(13) Uani 1 1 d .
H35 H 1.2355 0.3758 0.3383 0.035 Uiso 1 1 calc R
C15 C 0.8488(3) 0.3105(3) 0.6360(4) 0.0369(15) Uani 1 1 d .
H15 H 0.8535 0.3376 0.6874 0.044 Uiso 1 1 calc R
C14 C 0.7892(3) 0.2750(3) 0.6212(4) 0.0332(14) Uani 1 1 d .
H14 H 0.7533 0.2775 0.6626 0.040 Uiso 1 1 calc R
O3 O 1.0148(2) 0.3473(3) 0.0476(3) 0.0644(15) Uani 1 1 d .
C37 C 1.2948(3) 0.4498(3) 0.5143(4) 0.0286(13) Uani 1 1 d .
H37 H 1.3349 0.4699 0.5370 0.034 Uiso 1 1 calc R
C58 C 1.1435(3) 0.5059(3) 0.3551(5) 0.0378(15) Uani 1 1 d .
C25 C 0.9055(3) 0.1275(3) 0.0630(4) 0.0408(16) Uani 1 1 d .
H25A H 0.8715 0.1575 0.0369 0.061 Uiso 1 1 calc R
H25B H 0.9025 0.0828 0.0355 0.061 Uiso 1 1 calc R
H25C H 0.9507 0.1464 0.0532 0.061 Uiso 1 1 calc R
C9 C 0.9283(2) 0.2586(2) 0.3413(3) 0.0185(11) Uani 1 1 d .
C36 C 1.2964(2) 0.4239(3) 0.4271(4) 0.0302(13) Uani 1 1 d .
C28 C 1.0424(3) 0.2071(3) 0.1779(4) 0.0316(14) Uani 1 1 d .
C53 C 1.3969(3) 0.3595(4) 0.3849(5) 0.070(2) Uani 1 1 d .
H53A H 1.3684 0.3224 0.3635 0.104 Uiso 1 1 calc R
H53B H 1.4057 0.3534 0.4480 0.104 Uiso 1 1 calc R
H53C H 1.4399 0.3596 0.3527 0.104 Uiso 1 1 calc R
C54 C 1.3454(3) 0.4335(3) 0.2728(4) 0.0476(18) Uani 1 1 d .
H54A H 1.3175 0.4738 0.2630 0.071 Uiso 1 1 calc R
H54B H 1.3210 0.3933 0.2524 0.071 Uiso 1 1 calc R
H54C H 1.3879 0.4379 0.2400 0.071 Uiso 1 1 calc R
C56 C 1.2534(3) 0.5615(3) 0.3778(5) 0.0433(17) Uani 1 1 d .
Cl3S Cl 0.99471(12) 0.67804(18) 0.28069(17) 0.1147(11) Uani 1 1 d .
Cl4S Cl 1.10422(16) 0.74803(12) 0.36850(17) 0.1020(9) Uani 1 1 d .
Cl1S Cl 1.21373(15) 0.35419(17) 0.10509(18) 0.1149(10) Uani 1 1 d .
Cl2S Cl 1.1950(3) 0.49268(19) 0.0508(3) 0.223(3) Uani 1 1 d .
C2S C 1.0606(4) 0.6744(4) 0.3569(6) 0.073(2) Uani 1 1 d .
H2S1 H 1.0418 0.6613 0.4149 0.088 Uiso 1 1 calc R
H2S2 H 1.0925 0.6384 0.3386 0.088 Uiso 1 1 calc R
C1S C 1.1657(6) 0.4292(4) 0.1105(7) 0.099(3) Uani 1 1 d .
H1S1 H 1.1190 0.4190 0.0910 0.118 Uiso 1 1 calc R
H1S2 H 1.1634 0.4439 0.1728 0.118 Uiso 1 1 calc R
C55 C 1.4074(4) 0.4845(4) 0.3990(5) 0.080(3) Uani 1 1 d .
H55A H 1.4411 0.4930 0.3530 0.120 Uiso 1 1 calc R
H55B H 1.4304 0.4721 0.4539 0.120 Uiso 1 1 calc R
H55C H 1.3805 0.5256 0.4086 0.120 Uiso 1 1 calc R
H2O H 1.0195 0.3178 0.4763 0.096 Uiso 1 1 d R
H7O H 1.1865 0.5238 0.7178 0.096 Uiso 1 1 d R

loop_
_atom_site_aniso_label
_atom_site_aniso_U_11
_atom_site_aniso_U_22
_atom_site_aniso_U_33
_atom_site_aniso_U_23
_atom_site_aniso_U_13
_atom_site_aniso_U_12
Cr1 0.0173(4) 0.0257(5) 0.0183(5) 0.0005(4) -0.0018(4) -0.0013(3)
Cr2 0.0283(5) 0.0260(5) 0.0228(6) -0.0063(4) 0.0046(4) -0.0092(3)
O2 0.0196(17) 0.0190(17) 0.023(2) 0.0028(16) -0.0020(16) -0.0014(13)
O7 0.0192(17) 0.0210(18) 0.021(2) -0.0025(15) 0.0000(15) 0.0046(13)
O5 0.023(2) 0.037(2) 0.024(2) -0.0031(17) -0.0013(17) -0.0110(17)
O1 0.0199(19) 0.0222(18) 0.028(2) 0.0059(16) -0.0015(16) 0.0050(14)
O6 0.0247(19) 0.0221(19) 0.027(2) -0.0007(16) -0.0038(16) -0.0011(14)
O9 0.040(2) 0.029(2) 0.024(2) 0.0007(18) 0.0009(18) 0.0064(18)
C5 0.019(2) 0.019(3) 0.020(3) -0.003(2) -0.002(2) -0.0009(19)
C13 0.023(3) 0.026(3) 0.036(4) 0.008(3) 0.009(3) -0.006(2)
C6 0.018(3) 0.028(3) 0.019(3) 0.001(2) -0.004(2) 0.002(2)
C18 0.027(3) 0.023(3) 0.020(3) -0.002(2) -0.001(2) -0.003(2)
C4 0.018(3) 0.018(3) 0.023(3) 0.004(2) 0.001(2) -0.001(2)
C29 0.025(3) 0.022(3) 0.019(3) 0.002(2) 0.005(2) 0.001(2)
C7 0.013(2) 0.025(3) 0.022(3) -0.002(2) -0.002(2) -0.0029(19)
C10 0.024(3) 0.013(2) 0.024(3) 0.006(2) -0.004(2) -0.0025(19)
C20 0.031(3) 0.022(3) 0.040(4) 0.005(3) -0.012(3) 0.001(2)
C30 0.032(3) 0.028(3) 0.035(4) -0.002(3) -0.004(3) -0.005(2)
C19 0.021(3) 0.032(3) 0.026(3) 0.001(3) -0.004(2) 0.005(2)
C27 0.020(3) 0.068(4) 0.024(4) 0.012(3) -0.006(3) -0.009(3)
C57 0.023(3) 0.038(3) 0.019(3) 0.002(3) -0.001(2) -0.006(2)
C38 0.022(3) 0.022(3) 0.025(3) -0.005(2) -0.002(2) -0.004(2)
C8 0.011(2) 0.014(3) 0.030(3) 0.000(2) -0.002(2) -0.0029(18)
C17 0.022(3) 0.019(2) 0.020(3) 0.004(2) -0.002(2) -0.0028(19)
C23 0.024(3) 0.025(3) 0.029(3) -0.002(2) -0.010(2) 0.002(2)
C33 0.017(3) 0.021(3) 0.025(3) -0.005(2) 0.001(2) -0.002(2)
C31 0.022(3) 0.014(3) 0.027(3) -0.001(2) -0.004(2) -0.004(2)
C1 0.023(3) 0.037(3) 0.031(4) 0.007(3) 0.006(3) 0.002(2)
C48 0.032(3) 0.030(3) 0.046(4) 0.000(3) -0.004(3) -0.011(2)
C51 0.028(3) 0.027(3) 0.046(4) -0.001(3) -0.014(3) 0.004(2)
O10 0.086(4) 0.041(3) 0.054(3) 0.000(2) -0.036(3) -0.005(2)
C12 0.030(3) 0.023(3) 0.025(3) 0.000(2) -0.005(2) -0.002(2)
C47 0.029(3) 0.035(3) 0.035(4) 0.004(3) -0.010(3) 0.002(2)
C22 0.016(3) 0.025(3) 0.042(4) 0.008(3) 0.000(3) 0.000(2)
C41 0.019(3) 0.025(3) 0.041(4) -0.015(3) -0.008(3) 0.001(2)
C46 0.022(3) 0.027(3) 0.021(3) -0.008(2) -0.001(2) -0.001(2)
C52 0.029(3) 0.058(4) 0.030(4) -0.010(3) 0.013(3) -0.002(3)
C11 0.018(3) 0.022(3) 0.017(3) 0.000(2) 0.002(2) 0.002(2)
C40 0.015(2) 0.017(3) 0.032(3) -0.004(2) -0.009(2) -0.0049(19)
O4 0.026(2) 0.058(3) 0.071(4) -0.029(3) 0.005(2) 0.005(2)
C26 0.035(3) 0.030(3) 0.059(5) -0.004(3) -0.004(3) -0.002(2)
O8 0.092(4) 0.040(3) 0.077(4) -0.016(3) 0.045(3) -0.026(3)
C50 0.027(3) 0.041(4) 0.047(4) -0.001(3) -0.018(3) -0.009(3)
C42 0.029(3) 0.023(3) 0.070(5) -0.004(3) -0.009(3) 0.009(2)
C21 0.032(3) 0.029(3) 0.043(4) 0.014(3) -0.009(3) -0.001(2)
C44 0.031(3) 0.033(3) 0.044(4) 0.008(3) 0.005(3) 0.004(2)
C16 0.021(3) 0.040(3) 0.030(4) 0.003(3) -0.005(3) -0.007(2)
C49 0.022(3) 0.037(3) 0.052(4) -0.003(3) -0.009(3) -0.010(2)
C39 0.008(2) 0.027(3) 0.023(3) -0.006(2) -0.001(2) -0.0016(19)
C2 0.019(3) 0.025(3) 0.021(3) 0.000(2) -0.004(2) 0.002(2)
C45 0.037(3) 0.012(3) 0.033(4) 0.001(2) -0.002(3) 0.005(2)
C34 0.022(3) 0.024(3) 0.028(3) -0.002(3) -0.002(3) -0.001(2)
C32 0.020(3) 0.030(3) 0.034(4) -0.001(3) 0.000(2) 0.001(2)
C24 0.036(3) 0.029(3) 0.033(4) 0.002(3) 0.002(3) 0.004(2)
C43 0.026(3) 0.020(3) 0.074(5) 0.015(3) -0.013(3) -0.003(2)
C3 0.031(3) 0.019(3) 0.034(4) 0.005(2) -0.004(3) 0.002(2)
C35 0.032(3) 0.034(3) 0.022(3) -0.007(3) 0.008(3) -0.004(2)
C15 0.039(4) 0.053(4) 0.019(3) -0.013(3) 0.002(3) -0.010(3)
C14 0.033(3) 0.047(4) 0.020(3) 0.003(3) 0.008(3) 0.006(3)
O3 0.042(3) 0.114(4) 0.036(3) 0.041(3) -0.002(2) -0.022(3)
C37 0.020(3) 0.035(3) 0.030(4) -0.013(3) 0.004(3) -0.003(2)
C58 0.049(4) 0.023(3) 0.041(4) -0.004(3) -0.008(3) -0.002(3)
C25 0.056(4) 0.035(4) 0.031(4) -0.015(3) -0.007(3) 0.001(3)
C9 0.016(3) 0.021(3) 0.019(3) 0.005(2) 0.001(2) -0.002(2)
C36 0.018(3) 0.042(3) 0.030(4) -0.007(3) 0.006(2) -0.003(2)
C28 0.020(3) 0.042(3) 0.033(4) -0.015(3) 0.001(3) 0.000(2)
C53 0.041(4) 0.109(7) 0.059(5) 0.013(5) 0.023(4) 0.023(4)
C54 0.054(4) 0.054(4) 0.035(4) -0.010(3) 0.030(3) -0.007(3)
C56 0.056(4) 0.024(3) 0.049(5) -0.013(3) 0.026(3) -0.018(3)
Cl3S 0.0704(16) 0.205(3) 0.0682(17) -0.0231(18) -0.0176(13) 0.0494(18)
Cl4S 0.169(3) 0.0658(15) 0.0718(17) -0.0066(13) -0.0109(17) -0.0015(15)
Cl1S 0.117(2) 0.170(3) 0.0580(17) 0.0074(18) 0.0033(15) 0.0328(19)
Cl2S 0.333(6) 0.125(3) 0.211(5) 0.040(3) 0.123(5) -0.081(4)
C2S 0.089(6) 0.085(6) 0.047(5) -0.001(4) -0.016(5) 0.008(5)
C1S 0.157(9) 0.062(6) 0.077(7) 0.004(5) 0.028(7) -0.029(6)
C55 0.051(5) 0.122(7) 0.067(6) -0.043(5) 0.030(4) -0.041(5)

loop_
_atom_type_symbol
_atom_type_description
_atom_type_scat_dispersion_real
_atom_type_scat_dispersion_imag
_atom_type_scat_source
C C 0.0033 0.0016 'International Tables Vol C Tables 4.2.6.8 and 6.1.1.4'
H H 0.0000 0.0000 'International Tables Vol C Tables 4.2.6.8 and 6.1.1.4'
O O 0.0106 0.0060 'International Tables Vol C Tables 4.2.6.8 and 6.1.1.4'
Cr Cr 0.3209 0.6236 'International Tables Vol C Tables 4.2.6.8 and 6.1.1.4'
Cl Cl 0.1484 0.1585 'International Tables Vol C Tables 4.2.6.8 and 6.1.1.4'

loop_
_geom_angle_atom_site_label_1
_geom_angle_atom_site_label_2
_geom_angle_atom_site_label_3
_geom_angle
C28 Cr1 C29 85.5(2)
C28 Cr1 C27 88.3(3)
C29 Cr1 C27 84.5(2)
C28 Cr1 C6 114.8(2)
C29 Cr1 C6 159.3(2)
C27 Cr1 C6 92.2(2)
C28 Cr1 C8 92.0(2)
C29 Cr1 C8 119.2(2)
C27 Cr1 C8 156.2(2)
C6 Cr1 C8 66.18(18)
C28 Cr1 C5 152.2(2)
C29 Cr1 C5 122.1(2)
C27 Cr1 C5 91.5(2)
C6 Cr1 C5 37.39(17)
C8 Cr1 C5 77.42(18)
C28 Cr1 C9 118.9(2)
C29 Cr1 C9 94.2(2)
C27 Cr1 C9 152.7(2)
C6 Cr1 C9 79.39(18)
C8 Cr1 C9 37.05(17)
C5 Cr1 C9 66.10(18)
C28 Cr1 C7 89.3(2)
C29 Cr1 C7 155.7(2)
C27 Cr1 C7 119.1(2)
C6 Cr1 C7 36.87(17)
C8 Cr1 C7 37.16(18)
C5 Cr1 C7 66.63(16)
C9 Cr1 C7 67.63(18)
C28 Cr1 C4 155.7(2)
C29 Cr1 C4 96.1(2)
C27 Cr1 C4 116.1(2)
C6 Cr1 C4 66.98(19)
C8 Cr1 C4 65.99(17)
C5 Cr1 C4 36.43(18)
C9 Cr1 C4 36.86(17)
C7 Cr1 C4 79.18(17)
C56 Cr2 C57 83.6(2)
C56 Cr2 C58 84.4(3)
C57 Cr2 C58 87.3(2)
C56 Cr2 C34 147.5(2)
C57 Cr2 C34 127.4(2)
C58 Cr2 C34 87.5(2)
C56 Cr2 C35 111.9(2)
C57 Cr2 C35 164.5(2)
C58 Cr2 C35 93.2(2)
C34 Cr2 C35 37.25(18)
C56 Cr2 C37 100.9(3)
C57 Cr2 C37 114.0(2)
C58 Cr2 C37 158.4(2)
C34 Cr2 C37 76.83(19)
C35 Cr2 C37 65.3(2)
C56 Cr2 C36 92.0(2)
C57 Cr2 C36 149.1(2)
C58 Cr2 C36 122.8(2)
C34 Cr2 C36 66.46(18)
C35 Cr2 C36 36.54(19)
C37 Cr2 C36 36.9(2)
C56 Cr2 C38 129.5(3)
C57 Cr2 C38 92.2(2)
C58 Cr2 C38 145.8(2)
C34 Cr2 C38 65.97(19)
C35 Cr2 C38 78.7(2)
C37 Cr2 C38 36.64(19)
C36 Cr2 C38 67.3(2)
C56 Cr2 C33 166.3(3)
C57 Cr2 C33 98.2(2)
C58 Cr2 C33 109.2(2)
C34 Cr2 C33 36.55(19)
C35 Cr2 C33 67.00(19)
C37 Cr2 C33 65.94(18)
C36 Cr2 C33 79.48(19)
C38 Cr2 C33 37.11(17)
C1 O1 C2 113.7(4)
C31 O6 C30 113.9(4)
C4 C5 C6 122.2(5)
C4 C5 Cr1 73.9(3)
C6 C5 Cr1 70.8(3)
C14 C13 C12 119.7(5)
C7 C6 C5 120.6(5)
C7 C6 Cr1 73.5(3)
C5 C6 Cr1 71.8(3)
C19 C18 C17 121.3(5)
C5 C4 C9 118.4(4)
C5 C4 C2 117.2(4)
C9 C4 C2 124.4(5)
C5 C4 Cr1 69.7(3)
C9 C4 Cr1 70.3(3)
C2 C4 Cr1 134.9(3)
O5 C29 Cr1 174.8(5)
C6 C7 C8 116.6(4)
C6 C7 C23 121.0(5)
C8 C7 C23 122.3(4)
C6 C7 Cr1 69.6(3)
C8 C7 Cr1 69.9(3)
C23 C7 Cr1 133.9(3)
O2 C10 C11 110.8(4)
O2 C10 C9 104.8(4)
C11 C10 C9 108.8(4)
O2 C10 C17 108.1(4)
C11 C10 C17 110.8(4)
C9 C10 C17 113.3(4)
C21 C20 C19 119.1(5)
C18 C19 C20 120.2(5)
O3 C27 Cr1 177.4(5)
O9 C57 Cr2 176.1(5)
C37 C38 C33 118.7(5)
C37 C38 C39 120.7(4)
C33 C38 C39 120.1(4)
C37 C38 Cr2 70.9(3)
C33 C38 Cr2 72.2(3)
C39 C38 Cr2 135.1(3)
C9 C8 C7 123.4(4)
C9 C8 Cr1 72.3(3)
C7 C8 Cr1 72.9(3)
C18 C17 C22 118.3(4)
C18 C17 C10 119.9(4)
C22 C17 C10 121.8(4)
C25 C23 C24 109.4(5)
C25 C23 C7 111.2(5)
C24 C23 C7 111.8(4)
C25 C23 C26 109.6(5)
C24 C23 C26 107.8(4)
C7 C23 C26 106.9(4)
C34 C33 C38 117.1(5)
C34 C33 C31 117.8(4)
C38 C33 C31 125.0(5)
C34 C33 Cr2 69.2(3)
C38 C33 Cr2 70.7(3)
C31 C33 Cr2 132.0(3)
O6 C31 C32 106.2(4)
O6 C31 C33 109.7(4)
C32 C31 C33 114.2(4)
C49 C48 C47 119.7(5)
C50 C51 C46 120.0(5)
C11 C12 C13 121.0(5)
C46 C47 C48 121.3(5)
C21 C22 C17 120.6(5)
C42 C41 C40 120.6(6)
C47 C46 C51 118.1(5)
C47 C46 C39 119.7(4)
C51 C46 C39 122.1(5)
C54 C52 C53 108.3(5)
C54 C52 C55 109.3(6)
C53 C52 C55 109.0(6)
C54 C52 C36 112.7(5)
C53 C52 C36 106.1(5)
C55 C52 C36 111.3(5)
C16 C11 C12 117.9(5)
C16 C11 C10 120.8(4)
C12 C11 C10 121.2(4)
C45 C40 C41 118.2(5)
C45 C40 C39 121.7(4)
C41 C40 C39 120.1(5)
C49 C50 C51 121.1(5)
C43 C42 C41 120.5(5)
C20 C21 C22 120.4(5)
C45 C44 C43 118.4(6)
C15 C16 C11 121.4(5)
C48 C49 C50 119.7(5)
O7 C39 C38 104.4(4)
O7 C39 C40 110.6(4)
C38 C39 C40 108.3(4)
O7 C39 C46 108.6(4)
C38 C39 C46 114.3(4)
C40 C39 C46 110.3(4)
O1 C2 C3 106.0(4)
O1 C2 C4 109.8(4)
C3 C2 C4 114.2(4)
C40 C45 C44 122.2(5)
C33 C34 C35 122.9(5)
C33 C34 Cr2 74.2(3)
C35 C34 Cr2 71.4(3)
C42 C43 C44 120.1(5)
C36 C35 C34 120.9(5)
C36 C35 Cr2 73.4(3)
C34 C35 Cr2 71.3(3)
C16 C15 C14 120.0(5)
C13 C14 C15 120.0(5)
C38 C37 C36 123.8(5)
C38 C37 Cr2 72.5(3)
C36 C37 Cr2 72.3(3)
O10 C58 Cr2 177.9(5)
C8 C9 C4 118.7(5)
C8 C9 C10 120.0(4)
C4 C9 C10 121.2(4)
C8 C9 Cr1 70.6(3)
C4 C9 Cr1 72.8(3)
C10 C9 Cr1 131.3(3)
C35 C36 C37 116.5(5)
C35 C36 C52 121.5(5)
C37 C36 C52 121.9(5)
C35 C36 Cr2 70.0(3)
C37 C36 Cr2 70.8(3)
C52 C36 Cr2 131.4(4)
O4 C28 Cr1 178.2(5)
O8 C56 Cr2 176.4(6)
Cl4S C2S Cl3S 114.3(5)
Cl2S C1S Cl1S 115.2(6)

loop_
_geom_bond_atom_site_label_1
_geom_bond_atom_site_label_2
_geom_bond_distance
Cr1 C28 1.823(5)
Cr1 C29 1.831(5)
Cr1 C27 1.837(6)
Cr1 C6 2.203(5)
Cr1 C8 2.215(5)
Cr1 C5 2.217(5)
Cr1 C9 2.238(5)
Cr1 C7 2.254(4)
Cr1 C4 2.271(5)
Cr2 C56 1.822(6)
Cr2 C57 1.841(6)
Cr2 C58 1.840(7)
Cr2 C34 2.207(5)
Cr2 C35 2.208(5)
Cr2 C37 2.232(6)
Cr2 C36 2.251(5)
Cr2 C38 2.253(6)
Cr2 C33 2.272(5)
O2 C10 1.431(5)
O7 C39 1.431(5)
O5 C29 1.164(6)
O1 C1 1.433(6)
O1 C2 1.447(6)
O6 C31 1.441(6)
O6 C30 1.443(6)
O9 C57 1.150(6)
C5 C4 1.404(7)
C5 C6 1.417(7)
C13 C14 1.383(8)
C13 C12 1.400(7)
C6 C7 1.410(7)
C18 C19 1.375(7)
C18 C17 1.384(7)
C4 C9 1.426(7)
C4 C2 1.537(7)
C7 C8 1.425(7)
C7 C23 1.544(7)
C10 C11 1.530(7)
C10 C9 1.536(7)
C10 C17 1.552(6)
C20 C21 1.382(8)
C20 C19 1.394(7)
C27 O3 1.154(7)
C38 C37 1.410(7)
C38 C33 1.440(7)
C38 C39 1.534(7)
C8 C9 1.415(7)
C17 C22 1.397(7)
C23 C25 1.518(8)
C23 C24 1.519(7)
C23 C26 1.555(7)
C33 C34 1.406(7)
C33 C31 1.530(7)
C31 C32 1.526(7)
C48 C49 1.372(8)
C48 C47 1.394(7)
C51 C50 1.388(7)
C51 C46 1.393(7)
O10 C58 1.156(7)
C12 C11 1.398(7)
C47 C46 1.393(7)
C22 C21 1.386(7)
C41 C42 1.382(8)
C41 C40 1.403(7)
C46 C39 1.549(6)
C52 C54 1.515(9)
C52 C53 1.522(9)
C52 C55 1.534(9)
C52 C36 1.536(7)
C11 C16 1.395(7)
C40 C45 1.373(8)
C40 C39 1.533(7)
O4 C28 1.156(6)
O8 C56 1.177(7)
C50 C49 1.376(8)
C42 C43 1.364(9)
C44 C45 1.386(7)
C44 C43 1.412(8)
C16 C15 1.385(8)
C2 C3 1.511(7)
C34 C35 1.410(7)
C35 C36 1.398(7)
C15 C14 1.388(8)
C37 C36 1.419(8)
Cl3S C2S 1.742(8)
Cl4S C2S 1.702(8)
Cl1S C1S 1.761(9)
Cl2S C1S 1.653(8)

loop_
_geom_hbond_atom_site_label_D
_geom_hbond_atom_site_label_H
_geom_hbond_atom_site_label_A
_geom_hbond_distance_DH
_geom_hbond_distance_HA
_geom_hbond_distance_DA
_geom_hbond_angle_DHA
_geom_hbond_site_symmetry_A
O2 H2O O6 0.71 2.03 2.732(5) 165.9 .
O7 H7O O1 0.66 2.10 2.726(5) 158.4 3_765
